data_4506960
loop_
_publ_author_name
'Gu\'nka, Piotr A.'
'Dranka, Maciej'
'Piechota, Jacek'
'\.Zukowska, Gra\.zyna Z.'
'Zalewska, Aldona'
'Zachara, Janusz'

_publ_section_title
;
 As2O3Polymorphs: Theoretical Insight into Their Stability and Ammonia
 Templated Claudetite II Crystallization
;
_journal_issue 11
_journal_name_full 'Crystal Growth &amp; Design'
_journal_page_first 5663
_journal_paper_doi 10.1021/cg3011579
_journal_volume 12
_journal_year 2012
_chemical_formula_moiety 'As2 O3'
_chemical_formula_sum 'As2 O3'
_chemical_formula_weight 197.84
_chemical_name_common 'claudetite II'
_chemical_name_systematic 'arsenic(III) oxide'
_space_group_crystal_system monoclinic
_space_group_IT_number 14
_space_group_name_Hall '-P 2yn'
_space_group_name_H-M_alt 'P 1 21/n 1'
_symmetry_space_group_name_Hall '-P 2yn'
_symmetry_space_group_name_H-M 'P 1 21/n 1'
_atom_sites_solution_primary iterative
_atom_sites_solution_secondary difmap
_audit_creation_date 2012-06-19
_audit_creation_method
;
  Olex2 1.2-beta
  (compiled 2012.05.09 svn.r2324, GUI svn.r4230)
;
_cell_angle_alpha 90.00
_cell_angle_beta 101.831(18)
_cell_angle_gamma 90.00
_cell_formula_units_Z 4
_cell_length_a 8.0131(14)
_cell_length_b 4.5717(7)
_cell_length_c 9.1154(15)
_cell_measurement_reflns_used 1429
_cell_measurement_temperature 298.00(10)
_cell_measurement_theta_max 29.2199
_cell_measurement_theta_min 3.7869
_cell_volume 326.84(10)
_computing_cell_refinement
;
CrysAlisPro, Agilent Technologies,
Version 1.171.35.21 (release 20-01-2012 CrysAlis171 .NET)
(compiled Jan 23 2012,18:06:46)
;
_computing_data_collection
;
CrysAlisPro, Agilent Technologies,
Version 1.171.35.21 (release 20-01-2012 CrysAlis171 .NET)
(compiled Jan 23 2012,18:06:46)
;
_computing_data_reduction
;
CrysAlisPro, Agilent Technologies,
Version 1.171.35.21 (release 20-01-2012 CrysAlis171 .NET)
(compiled Jan 23 2012,18:06:46)
;
_computing_molecular_graphics
;
O. V. Dolomanov, L. J. Bourhis, R. J. Gildea, J. A. K. Howard and H. Puschmann,
OLEX2: a complete structure solution, refinement and analysis program.
J. Appl. Cryst. (2009). 42, 339-341.
;
_computing_publication_material
;
O. V. Dolomanov, L. J. Bourhis, R. J. Gildea, J. A. K. Howard and H. Puschmann,
OLEX2: a complete structure solution, refinement and analysis program.
J. Appl. Cryst. (2009). 42, 339-341.
;
_computing_structure_refinement
;
SHELXL, G.M. Sheldrick, Acta Cryst.
(2008). A64, 112-122
;
_computing_structure_solution
;
olex2.solve (L.J. Bourhis, O.V. Dolomanov, R.J. Gildea, J.A.K. Howard,
H. Puschmann, in preparation, 2011)
;
_diffrn_ambient_temperature 298.00(10)
_diffrn_detector_area_resol_mean 10.3347
_diffrn_measured_fraction_theta_full 0.992
_diffrn_measured_fraction_theta_max 0.992
_diffrn_measurement_details
;
  1 omega  -40.00   49.00   1.0000    8.5000
omega____ theta____ kappa____ phi______ frames
    -      -11.5279   57.0000 -150.0000 89

  2 omega  -36.00   53.00   1.0000    8.5000
omega____ theta____ kappa____ phi______ frames
    -      -11.5279   57.0000   90.0000 89

  3 omega -100.00  -32.00   1.0000    8.5000
omega____ theta____ kappa____ phi______ frames
    -      -11.5279  179.0000 -120.0000 68

  4 omega  -90.00  -63.00   1.0000    8.5000
omega____ theta____ kappa____ phi______ frames
    -      -11.5279  -77.0000  -90.0000 27

  5 omega  -90.00   22.00   1.0000    8.5000
omega____ theta____ kappa____ phi______ frames
    -      -11.5279  -77.0000   90.0000 112
;
_diffrn_measurement_device_type 'Xcalibur, Atlas, Gemini ultra'
_diffrn_measurement_method '\w scans'
_diffrn_orient_matrix_UB_11 -0.0897717000
_diffrn_orient_matrix_UB_12 -0.0176908000
_diffrn_orient_matrix_UB_13 -0.0204412000
_diffrn_orient_matrix_UB_21 0.0032016000
_diffrn_orient_matrix_UB_22 -0.0996805000
_diffrn_orient_matrix_UB_23 0.0600108000
_diffrn_orient_matrix_UB_31 -0.0109977000
_diffrn_orient_matrix_UB_32 0.1174181000
_diffrn_orient_matrix_UB_33 0.0480722000
_diffrn_radiation_monochromator graphite
_diffrn_radiation_type 'Mo K\a'
_diffrn_radiation_wavelength 0.71073
_diffrn_reflns_av_R_equivalents 0.0400
_diffrn_reflns_av_unetI/netI 0.0337
_diffrn_reflns_limit_h_max 10
_diffrn_reflns_limit_h_min -10
_diffrn_reflns_limit_k_max 5
_diffrn_reflns_limit_k_min -5
_diffrn_reflns_limit_l_max 11
_diffrn_reflns_limit_l_min -11
_diffrn_reflns_number 2953
_diffrn_reflns_theta_full 27.50
_diffrn_reflns_theta_max 27.49
_diffrn_reflns_theta_min 3.79
_diffrn_source 'Enhance (Mo) X-ray Source'
_exptl_absorpt_coefficient_mu 20.240
_exptl_absorpt_correction_T_max 0.253
_exptl_absorpt_correction_T_min 0.057
_exptl_absorpt_correction_type analytical
_exptl_absorpt_process_details
;
CrysAlisPro, Agilent Technologies,
Version 1.171.35.21 (release 20-01-2012 CrysAlis171 .NET)
(compiled Jan 23 2012,18:06:46)
Analytical numeric absorption correction using a multifaceted crystal
            model based on expressions derived by R.C. Clark & J.S. Reid.
(Clark, R. C. & Reid, J. S. (1995). Acta Cryst. A51, 887-897)
;
_exptl_crystal_colour colourless
_exptl_crystal_density_diffrn 4.021
_exptl_crystal_density_method 'not measured'
_exptl_crystal_description prism
_exptl_crystal_F_000 360
_exptl_crystal_size_max 0.2657
_exptl_crystal_size_mid 0.1767
_exptl_crystal_size_min 0.0805
_refine_diff_density_max 0.722
_refine_diff_density_min -0.642
_refine_diff_density_rms 0.163
_refine_ls_extinction_method none
_refine_ls_goodness_of_fit_ref 1.040
_refine_ls_matrix_type full
_refine_ls_number_parameters 46
_refine_ls_number_reflns 741
_refine_ls_number_restraints 0
_refine_ls_restrained_S_all 1.040
_refine_ls_R_factor_all 0.0298
_refine_ls_R_factor_gt 0.0255
_refine_ls_shift/su_max 0.001
_refine_ls_shift/su_mean 0.000
_refine_ls_structure_factor_coef Fsqd
_refine_ls_weighting_details 'calc w=1/[\s^2^(Fo^2^)+(0.0267P)^2^+0.0000P] where P=(Fo^2^+2Fc^2^)/3'
_refine_ls_weighting_scheme calc
_refine_ls_wR_factor_gt 0.0547
_refine_ls_wR_factor_ref 0.0565
_reflns_number_gt 671
_reflns_number_total 741
_reflns_threshold_expression >2sigma(I)
_cod_data_source_file cg3011579_si_002.cif
_cod_data_source_block claudii_298K
_cod_original_cell_volume 326.83(9)
_cod_database_code 4506960

loop_
_space_group_symop_id
_space_group_symop_operation_xyz
1 'x, y, z'
2 '-x+1/2, y+1/2, -z+1/2'
3 '-x, -y, -z'
4 'x-1/2, -y-1/2, z-1/2'

loop_
_atom_site_label
_atom_site_type_symbol
_atom_site_fract_x
_atom_site_fract_y
_atom_site_fract_z
_atom_site_U_iso_or_equiv
_atom_site_adp_type
_atom_site_occupancy
_atom_site_symmetry_multiplicity
_atom_site_calc_flag
As1 As 0.31633(5) 0.29126(9) 0.37163(5) 0.01632(15) Uani 1 1 d
As2 As 0.61597(5) 0.33202(9) 0.19857(5) 0.01702(15) Uani 1 1 d
O1 O 0.2343(4) 0.6408(6) 0.3147(3) 0.0276(7) Uani 1 1 d
O2 O 0.5333(3) 0.3506(7) 0.3665(4) 0.0263(7) Uani 1 1 d
O3 O 0.8224(3) 0.4581(6) 0.2890(4) 0.0246(7) Uani 1 1 d

loop_
_atom_site_aniso_label
_atom_site_aniso_U_11
_atom_site_aniso_U_22
_atom_site_aniso_U_33
_atom_site_aniso_U_23
_atom_site_aniso_U_13
_atom_site_aniso_U_12
As1 0.0150(2) 0.0162(3) 0.0180(3) 0.00230(16) 0.00387(18) -0.00083(16)
As2 0.0162(2) 0.0131(3) 0.0220(3) 0.00099(16) 0.00462(18) 0.00175(16)
O1 0.0414(19) 0.0243(16) 0.0163(17) 0.0041(13) 0.0038(14) 0.0182(14)
O2 0.0111(14) 0.044(2) 0.0235(17) -0.0117(14) 0.0029(12) -0.0018(13)
O3 0.0153(14) 0.0134(14) 0.045(2) 0.0056(14) 0.0075(13) 0.0004(12)

loop_
_atom_type_symbol
_atom_type_description
_atom_type_scat_dispersion_real
_atom_type_scat_dispersion_imag
_atom_type_scat_source
O O 0.0106 0.0060 'International Tables Vol C Tables 4.2.6.8 and 6.1.1.4'
As As 0.0499 2.0058 'International Tables Vol C Tables 4.2.6.8 and 6.1.1.4'

loop_
_exptl_crystal_face_index_h
_exptl_crystal_face_index_k
_exptl_crystal_face_index_l
_exptl_crystal_face_perp_dist
0 0 -1 0.0462
1 0 1 0.0677
0 0 1 0.0343
1 0 -1 0.0667
-1 -1 -1 0.1070
-1 0 1 0.0682
-1 1 -1 0.0896
1 1 1 0.0863
-1 0 -1 0.0646
-1 -1 1 0.1149
1 1 -1 0.1194
1 -1 -1 0.1611
-1 1 1 0.1202
1 -1 1 0.1212

loop_
_geom_angle_atom_site_label_1
_geom_angle_atom_site_label_2
_geom_angle_atom_site_label_3
_geom_angle
_geom_angle_site_symmetry_1
_geom_angle_site_symmetry_3
O1 As1 O1 94.02(9) . 2_545
O1 As1 O2 99.33(15) . .
O2 As1 O1 93.82(14) . 2_545
O3 As2 O2 97.92(14) 2_645 .
O3 As2 O2 93.45(13) . .
O3 As2 O3 93.56(9) 2_645 .
As1 O1 As1 128.45(17) . 2
As1 O2 As2 123.57(18) . .
As2 O3 As2 123.99(16) 2_655 .

loop_
_geom_bond_atom_site_label_1
_geom_bond_atom_site_label_2
_geom_bond_distance
_geom_bond_site_symmetry_2
As1 O1 1.800(3) 2_545
As1 O1 1.765(3) .
As1 O2 1.769(3) .
As2 O2 1.791(3) .
As2 O3 1.777(3) 2_645
As2 O3 1.786(3) .
O1 As1 1.800(3) 2
O3 As2 1.777(3) 2_655
